data_1546137
loop_
_publ_author_name
'Yan, Hong'
'Li, Xiang'
'Yin, Yongheng'
'Lu, Changsheng'
'Tong, Xiao'
'Zhao, Qiang'

_publ_section_title
;
 Using highly emissive and environmentally sensitive
 o-carborane-functionalized metallophosphors to monitor mitochondrial
 polarity
;
_journal_name_full 'Chem. Sci.'
_journal_paper_doi 10.1039/C7SC00160F
_journal_year 2017
_chemical_formula_moiety 'C38 H38 B10 F4 Ir N4, F6 P, 2(C H2 Cl2)'
_chemical_formula_sum 'C40 H42 B10 Cl4 F10 Ir N4 P'
_chemical_formula_weight 1241.85
_chemical_name_systematic
; 
 ? 
;
_space_group_IT_number 14
_symmetry_cell_setting monoclinic
_symmetry_space_group_name_Hall '-P 2yn'
_symmetry_space_group_name_H-M 'P 1 21/n 1'
_atom_sites_solution_hydrogens geom
_atom_sites_solution_primary direct
_atom_sites_solution_secondary difmap
_audit_creation_method SHELXL-97
_audit_update_record
;
2016-07-28 deposited with the CCDC.
2017-05-30 downloaded from the CCDC.
;
_cell_angle_alpha 90.00
_cell_angle_beta 94.8920(10)
_cell_angle_gamma 90.00
_cell_formula_units_Z 4
_cell_length_a 10.3413(5)
_cell_length_b 19.9619(9)
_cell_length_c 23.7940(11)
_cell_measurement_reflns_used 6794
_cell_measurement_temperature 173(2)
_cell_measurement_theta_max 25.24
_cell_measurement_theta_min 3.02
_cell_volume 4894.0(4)
_computing_structure_refinement 'SHELXL-97 (Sheldrick, 2008)'
_computing_structure_solution 'SHELXS-97 (Sheldrick, 2008)'
_diffrn_ambient_temperature 173(2)
_diffrn_measured_fraction_theta_full 0.987
_diffrn_measured_fraction_theta_max 0.987
_diffrn_measurement_device_type 'PHOTON100 CMOS detector'
_diffrn_measurement_method 'omega scan'
_diffrn_radiation_monochromator 'TRIUMPH curved crystal monochromator'
_diffrn_radiation_source 'fine-focus sealed tube'
_diffrn_radiation_type MoK\a
_diffrn_radiation_wavelength 0.71073
_diffrn_reflns_av_R_equivalents 0.0720
_diffrn_reflns_av_sigmaI/netI 0.0722
_diffrn_reflns_limit_h_max 12
_diffrn_reflns_limit_h_min -12
_diffrn_reflns_limit_k_max 21
_diffrn_reflns_limit_k_min -24
_diffrn_reflns_limit_l_max 28
_diffrn_reflns_limit_l_min -28
_diffrn_reflns_number 28090
_diffrn_reflns_theta_full 25.40
_diffrn_reflns_theta_max 25.40
_diffrn_reflns_theta_min 3.11
_exptl_absorpt_coefficient_mu 3.054
_exptl_absorpt_correction_T_max 0.7452
_exptl_absorpt_correction_T_min 0.6322
_exptl_absorpt_correction_type multi-scan
_exptl_absorpt_process_details 'SADABS (Bruker, 2012)'
_exptl_crystal_colour yellow
_exptl_crystal_density_diffrn 1.685
_exptl_crystal_density_method 'not measured'
_exptl_crystal_description block
_exptl_crystal_F_000 2440
_exptl_crystal_size_max 0.28
_exptl_crystal_size_mid 0.22
_exptl_crystal_size_min 0.17
_refine_diff_density_max 1.493
_refine_diff_density_min -0.791
_refine_diff_density_rms 0.122
_refine_ls_extinction_method none
_refine_ls_goodness_of_fit_ref 1.020
_refine_ls_hydrogen_treatment constr
_refine_ls_matrix_type full
_refine_ls_number_parameters 686
_refine_ls_number_reflns 8918
_refine_ls_number_restraints 233
_refine_ls_restrained_S_all 1.019
_refine_ls_R_factor_all 0.0788
_refine_ls_R_factor_gt 0.0419
_refine_ls_shift/su_max 0.006
_refine_ls_shift/su_mean 0.000
_refine_ls_structure_factor_coef Fsqd
_refine_ls_weighting_details 'calc w=1/[\s^2^(Fo^2^)+(0.0396P)^2^+1.6463P] where P=(Fo^2^+2Fc^2^)/3'
_refine_ls_weighting_scheme calc
_refine_ls_wR_factor_gt 0.0776
_refine_ls_wR_factor_ref 0.0877
_reflns_number_gt 6344
_reflns_number_total 8918
_reflns_threshold_expression >2sigma(I)
_cod_data_source_file c7sc00160f2.cif
_cod_data_source_block 3e
_cod_depositor_comments
;
The following automatic conversions were performed:

'_symmetry_cell_setting' value 'Monoclinic' changed to 'monoclinic'
according to
/home/data/users/saulius/crontab/automatic-downloads/rss-feeds/RSC/lib/dictionaries/cif_core.dic
dictionary named 'cif_core.dic' version 2.4.2 from 2011-04-26.

Automatic conversion script
Id: cif_fix_values 4973 2017-02-22 13:04:09Z antanas 
;
_cod_original_sg_symbol_Hall '-P 2yn  '
_cod_original_sg_symbol_H-M 'P2(1)/n  '
_cod_database_code 1546137

loop_
_symmetry_equiv_pos_as_xyz
'x, y, z'
'-x+1/2, y+1/2, -z+1/2'
'-x, -y, -z'
'x-1/2, -y-1/2, z-1/2'

loop_
_atom_site_label
_atom_site_type_symbol
_atom_site_fract_x
_atom_site_fract_y
_atom_site_fract_z
_atom_site_U_iso_or_equiv
_atom_site_adp_type
_atom_site_occupancy
_atom_site_symmetry_multiplicity
_atom_site_calc_flag
_atom_site_refinement_flags
_atom_site_disorder_assembly
_atom_site_disorder_group
B1 B 0.8810(7) 0.3908(4) 0.7200(3) 0.0362(18) Uani 1 1 d . . .
H1A H 0.7803 0.3747 0.7276 0.043 Uiso 1 1 calc R . .
B2 B 1.0064(8) 0.3326(4) 0.7072(3) 0.045(2) Uani 1 1 d . . .
H2A H 0.9883 0.2773 0.7054 0.054 Uiso 1 1 calc R . .
B3 B 1.1579(7) 0.3673(4) 0.7382(3) 0.0393(19) Uani 1 1 d . . .
H3A H 1.2391 0.3351 0.7571 0.047 Uiso 1 1 calc R . .
B4 B 1.1217(7) 0.4459(4) 0.7678(3) 0.041(2) Uani 1 1 d . . .
H4A H 1.1781 0.4657 0.8066 0.049 Uiso 1 1 calc R . .
B5 B 0.9110(8) 0.4649(4) 0.6829(4) 0.054(2) Uani 1 1 d . . .
H5A H 0.8297 0.4975 0.6648 0.065 Uiso 1 1 calc R . .
B6 B 0.9431(9) 0.3860(5) 0.6528(3) 0.058(3) Uani 1 1 d . . .
H6A H 0.8841 0.3658 0.6149 0.070 Uiso 1 1 calc R . .
B7 B 1.1161(9) 0.3726(5) 0.6642(3) 0.061(3) Uani 1 1 d . . .
H7A H 1.1712 0.3442 0.6334 0.073 Uiso 1 1 calc R . .
B8 B 1.1850(7) 0.4417(5) 0.7024(4) 0.054(3) Uani 1 1 d . . .
H8A H 1.2863 0.4587 0.6967 0.065 Uiso 1 1 calc R . .
B9 B 1.0604(7) 0.4999(4) 0.7134(4) 0.052(2) Uani 1 1 d . . .
H9A H 1.0782 0.5553 0.7156 0.063 Uiso 1 1 calc R . .
B10 B 1.0530(8) 0.4547(5) 0.6491(4) 0.065(3) Uani 1 1 d . . .
H10A H 1.0658 0.4804 0.6081 0.078 Uiso 1 1 calc R . .
C1 C 0.8507(5) 0.3041(3) 1.1016(2) 0.0223(13) Uani 1 1 d . . .
C2 C 0.7772(6) 0.3488(3) 1.1303(2) 0.0331(15) Uani 1 1 d . . .
H2 H 0.7675 0.3426 1.1693 0.040 Uiso 1 1 calc R . .
C3 C 0.7184(6) 0.4022(3) 1.1018(3) 0.0382(16) Uani 1 1 d . . .
H3 H 0.6687 0.4333 1.1213 0.046 Uiso 1 1 calc R . .
C4 C 0.7316(6) 0.4107(3) 1.0446(3) 0.0353(15) Uani 1 1 d . . .
H4 H 0.6912 0.4471 1.0243 0.042 Uiso 1 1 calc R . .
C5 C 0.8050(5) 0.3647(3) 1.0184(2) 0.0299(14) Uani 1 1 d . . .
H5 H 0.8147 0.3705 0.9793 0.036 Uiso 1 1 calc R . .
C6 C 0.9660(5) 0.1991(3) 1.0849(2) 0.0208(12) Uani 1 1 d . . .
C7 C 0.9137(5) 0.2429(3) 1.1250(2) 0.0213(12) Uani 1 1 d . . .
C8 C 0.9278(5) 0.2242(3) 1.1817(2) 0.0266(14) Uani 1 1 d . . .
C9 C 0.9844(5) 0.1642(3) 1.2005(2) 0.0293(14) Uani 1 1 d . . .
H9 H 0.9911 0.1520 1.2392 0.035 Uiso 1 1 calc R . .
C10 C 1.0298(5) 0.1241(3) 1.1605(2) 0.0276(14) Uani 1 1 d . . .
C11 C 1.0244(5) 0.1398(3) 1.1038(2) 0.0270(14) Uani 1 1 d . . .
H11 H 1.0604 0.1102 1.0780 0.032 Uiso 1 1 calc R . .
C12 C 0.9341(6) 0.0997(3) 0.9601(2) 0.0273(14) Uani 1 1 d . . .
C13 C 0.9741(6) 0.0402(3) 0.9357(3) 0.0382(16) Uani 1 1 d . . .
H13 H 0.9128 0.0055 0.9267 0.046 Uiso 1 1 calc R . .
C14 C 1.1000(7) 0.0316(3) 0.9248(3) 0.0462(18) Uani 1 1 d . . .
H14 H 1.1270 -0.0092 0.9089 0.055 Uiso 1 1 calc R . .
C15 C 1.1867(6) 0.0814(3) 0.9367(3) 0.0410(17) Uani 1 1 d . . .
H15 H 1.2748 0.0758 0.9292 0.049 Uiso 1 1 calc R . .
C16 C 1.1460(5) 0.1404(3) 0.9598(2) 0.0311(15) Uani 1 1 d . . .
H16 H 1.2071 0.1755 0.9674 0.037 Uiso 1 1 calc R . .
C17 C 0.7859(5) 0.1835(3) 0.9931(2) 0.0229(13) Uani 1 1 d . . .
C18 C 0.8028(5) 0.1170(3) 0.9736(2) 0.0258(13) Uani 1 1 d . . .
C19 C 0.6940(6) 0.0753(3) 0.9683(3) 0.0377(16) Uani 1 1 d . . .
C20 C 0.5720(6) 0.0954(3) 0.9801(3) 0.0387(17) Uani 1 1 d . . .
H20 H 0.4999 0.0658 0.9767 0.046 Uiso 1 1 calc R . .
C21 C 0.5604(5) 0.1602(3) 0.9968(3) 0.0350(15) Uani 1 1 d . . .
C22 C 0.6617(5) 0.2046(3) 1.0037(2) 0.0270(13) Uani 1 1 d . . .
H22 H 0.6474 0.2492 1.0157 0.032 Uiso 1 1 calc R . .
C23 C 1.0667(5) 0.3216(3) 0.9195(2) 0.0238(13) Uani 1 1 d . . .
C24 C 1.0862(5) 0.3520(3) 0.8687(2) 0.0279(14) Uani 1 1 d . . .
H24 H 1.1637 0.3764 0.8648 0.033 Uiso 1 1 calc R . .
C25 C 0.9928(5) 0.3467(3) 0.8233(2) 0.0257(13) Uani 1 1 d . . .
C26 C 0.8838(5) 0.3089(3) 0.8311(2) 0.0288(14) Uani 1 1 d . . .
H26 H 0.8179 0.3037 0.8011 0.035 Uiso 1 1 calc R . .
C27 C 0.8707(5) 0.2788(3) 0.8824(2) 0.0307(15) Uani 1 1 d . . .
H27 H 0.7953 0.2528 0.8868 0.037 Uiso 1 1 calc R . .
C28 C 1.1617(5) 0.3263(3) 0.9698(2) 0.0279(14) Uani 1 1 d . . .
C29 C 1.2714(6) 0.3661(3) 0.9720(3) 0.0385(16) Uani 1 1 d . . .
H29 H 1.2880 0.3934 0.9407 0.046 Uiso 1 1 calc R . .
C30 C 1.3575(6) 0.3659(3) 1.0202(3) 0.0454(18) Uani 1 1 d . . .
H30 H 1.4332 0.3931 1.0225 0.054 Uiso 1 1 calc R . .
C31 C 1.3303(5) 0.3253(3) 1.0648(2) 0.0380(16) Uani 1 1 d . . .
H31 H 1.3881 0.3235 1.0980 0.046 Uiso 1 1 calc R . .
C32 C 1.2191(5) 0.2877(3) 1.0606(2) 0.0292(14) Uani 1 1 d . . .
H32 H 1.2007 0.2605 1.0917 0.035 Uiso 1 1 calc R . .
C33 C 1.0131(5) 0.3793(3) 0.7673(2) 0.0291(14) Uani 1 1 d . . .
C34 C 0.9566(6) 0.4573(3) 0.7537(3) 0.0395(17) Uani 1 1 d . . .
C35 C 0.8788(6) 0.4906(3) 0.7978(3) 0.051(2) Uani 1 1 d . . .
H35A H 0.8622 0.4564 0.8265 0.061 Uiso 1 1 calc R . .
H35B H 0.7935 0.5037 0.7790 0.061 Uiso 1 1 calc R . .
C36 C 0.9368(7) 0.5523(4) 0.8291(3) 0.052(2) Uani 1 1 d . . .
H36 H 1.0275 0.5591 0.8187 0.063 Uiso 1 1 calc R . .
C37 C 0.8586(8) 0.6136(4) 0.8130(4) 0.079(3) Uani 1 1 d . . .
H37A H 0.8495 0.6180 0.7718 0.119 Uiso 1 1 calc R . .
H37B H 0.9027 0.6533 0.8296 0.119 Uiso 1 1 calc R . .
H37C H 0.7725 0.6096 0.8269 0.119 Uiso 1 1 calc R . .
C38 C 0.9394(10) 0.5443(6) 0.8935(4) 0.125(5) Uani 1 1 d . . .
H38A H 0.9816 0.5834 0.9120 0.188 Uiso 1 1 calc R . .
H38B H 0.9879 0.5038 0.9052 0.188 Uiso 1 1 calc R . .
H38C H 0.8504 0.5406 0.9044 0.188 Uiso 1 1 calc R . .
F1 F 0.4472(4) 0.63276(18) 0.08122(15) 0.0519(10) Uani 1 1 d . . .
F2 F 0.3009(3) 0.5541(2) 0.09420(16) 0.0609(12) Uani 1 1 d . . .
F3 F 0.4984(4) 0.5264(2) 0.06745(17) 0.0637(12) Uani 1 1 d . . .
F4 F 0.3942(4) 0.6080(2) 0.16932(17) 0.0722(13) Uani 1 1 d . . .
F5 F 0.5906(3) 0.5819(3) 0.14270(17) 0.0800(15) Uani 1 1 d . . .
F6 F 0.4433(4) 0.5000(2) 0.15436(19) 0.0792(15) Uani 1 1 d . . .
F7 F 0.8820(3) 0.26591(18) 1.22078(13) 0.0429(9) Uani 1 1 d . . .
F8 F 1.0814(3) 0.06393(17) 1.17755(13) 0.0369(9) Uani 1 1 d . . .
F9 F 0.7084(4) 0.00978(18) 0.95245(17) 0.0544(11) Uani 1 1 d . . .
F10 F 0.4393(3) 0.1817(2) 1.00706(17) 0.0577(11) Uani 1 1 d . . .
Ir1 Ir 0.95314(2) 0.235601(11) 1.006006(8) 0.02013(7) Uani 1 1 d . . .
N1 N 0.8634(4) 0.3123(2) 1.04463(18) 0.0238(11) Uani 1 1 d . . .
N2 N 1.0230(4) 0.1497(2) 0.97183(17) 0.0227(11) Uani 1 1 d . . .
N3 N 0.9597(4) 0.2847(2) 0.92644(17) 0.0222(11) Uani 1 1 d . . .
N4 N 1.1351(4) 0.2877(2) 1.01450(18) 0.0225(10) Uani 1 1 d . . .
P1 P 0.44638(15) 0.56665(9) 0.11864(7) 0.0344(4) Uani 1 1 d . . .
C39A C 0.9496(15) 0.2614(7) 0.3571(9) 0.067(4) Uani 0.69(3) 1 d PDU A 1
H39A H 0.9689 0.2498 0.3974 0.080 Uiso 0.69(3) 1 calc PR A 1
H39B H 0.9495 0.2193 0.3350 0.080 Uiso 0.69(3) 1 calc PR A 1
Cl1A Cl 1.0709(8) 0.3130(7) 0.3365(6) 0.088(3) Uani 0.69(3) 1 d PDU A 1
Cl2A Cl 0.7947(9) 0.2976(5) 0.3479(4) 0.089(2) Uani 0.69(3) 1 d PDU A 1
C39Z C 1.000(2) 0.2563(14) 0.360(2) 0.068(6) Uani 0.31(3) 1 d PDU A 2
H39C H 1.0388 0.2394 0.3962 0.081 Uiso 0.31(3) 1 calc PR A 2
H39D H 1.0135 0.2222 0.3304 0.081 Uiso 0.31(3) 1 calc PR A 2
Cl1Z Cl 1.075(2) 0.3308(14) 0.3429(13) 0.076(5) Uani 0.31(3) 1 d PDU A 2
Cl2Z Cl 0.8326(17) 0.2693(14) 0.3631(6) 0.082(4) Uani 0.31(3) 1 d PDU A 2
C39B C -0.014(5) 0.078(3) 0.774(5) 0.070(8) Uiso 0.207(4) 1 d PDU B 4
H39E H -0.0228 0.0383 0.7978 0.084 Uiso 0.207(4) 1 calc PR B 4
H39F H -0.0689 0.0722 0.7382 0.084 Uiso 0.207(4) 1 calc PR B 4
Cl1B Cl -0.0642(13) 0.1498(7) 0.8091(6) 0.083(4) Uiso 0.207(4) 1 d PDU B 4
Cl2B Cl 0.1482(13) 0.0883(8) 0.7598(7) 0.105(4) Uiso 0.207(4) 1 d PDU B 4
C39Y C -0.007(4) 0.0789(10) 0.7740(16) 0.066(6) Uiso 0.360(14) 1 d PDU C 5
H39G H 0.0683 0.0658 0.7999 0.079 Uiso 0.360(14) 1 calc PR C 5
H39H H -0.0398 0.0382 0.7535 0.079 Uiso 0.360(14) 1 calc PR C 5
Cl1Y Cl -0.1295(9) 0.1102(6) 0.8136(4) 0.068(3) Uiso 0.360(14) 1 d PDU C 5
Cl2Y Cl 0.0422(13) 0.1373(5) 0.7253(4) 0.081(3) Uiso 0.360(14) 1 d PDU C 5
C39D C -0.037(6) 0.0776(17) 0.762(4) 0.076(8) Uiso 0.147(14) 1 d PDU D 6
H39I H -0.0031 0.0420 0.7878 0.091 Uiso 0.147(14) 1 calc PR D 6
H39J H -0.0881 0.0562 0.7295 0.091 Uiso 0.147(14) 1 calc PR D 6
Cl1D Cl -0.137(2) 0.1318(19) 0.7967(16) 0.109(7) Uiso 0.147(14) 1 d PDU D 6
Cl2D Cl 0.092(2) 0.1227(10) 0.7372(10) 0.058(6) Uiso 0.147(14) 1 d PDU D 6
C39W C 0.002(4) 0.0818(17) 0.779(3) 0.065(7) Uiso 0.287(9) 1 d PDU E 7
H39K H 0.0291 0.0416 0.8008 0.078 Uiso 0.287(9) 1 calc PR E 7
H39L H -0.0377 0.0672 0.7412 0.078 Uiso 0.287(9) 1 calc PR E 7
Cl1W Cl -0.1106(10) 0.1285(7) 0.8138(4) 0.041(3) Uiso 0.287(9) 1 d PDU E 7
Cl2W Cl 0.1345(10) 0.1343(6) 0.7709(5) 0.094(4) Uiso 0.287(9) 1 d PDU E 7

loop_
_atom_site_aniso_label
_atom_site_aniso_U_11
_atom_site_aniso_U_22
_atom_site_aniso_U_33
_atom_site_aniso_U_23
_atom_site_aniso_U_13
_atom_site_aniso_U_12
B1 0.030(4) 0.042(5) 0.037(4) 0.010(4) -0.001(3) 0.004(3)
B2 0.059(5) 0.055(6) 0.020(4) 0.003(4) 0.007(4) 0.017(4)
B3 0.032(4) 0.057(6) 0.031(4) 0.011(4) 0.013(3) 0.014(4)
B4 0.025(4) 0.053(6) 0.047(5) 0.021(4) 0.012(3) -0.003(4)
B5 0.044(5) 0.058(6) 0.058(6) 0.038(5) -0.005(4) 0.002(4)
B6 0.062(6) 0.086(8) 0.026(4) 0.014(4) 0.000(4) 0.004(5)
B7 0.062(6) 0.095(8) 0.028(4) 0.014(5) 0.014(4) 0.019(5)
B8 0.028(4) 0.080(7) 0.056(5) 0.039(5) 0.014(4) 0.006(4)
B9 0.030(4) 0.056(6) 0.073(6) 0.039(5) 0.015(4) 0.005(4)
B10 0.046(5) 0.091(8) 0.058(6) 0.044(6) 0.007(5) 0.010(5)
C1 0.026(3) 0.013(3) 0.027(3) -0.002(2) -0.002(2) 0.002(2)
C2 0.037(4) 0.036(4) 0.027(3) -0.003(3) 0.006(3) 0.005(3)
C3 0.036(4) 0.036(4) 0.043(4) -0.012(3) 0.004(3) 0.010(3)
C4 0.032(4) 0.034(4) 0.039(4) -0.002(3) -0.003(3) 0.007(3)
C5 0.030(3) 0.034(4) 0.025(3) -0.001(3) -0.006(3) 0.005(3)
C6 0.014(3) 0.021(3) 0.028(3) 0.001(3) 0.003(2) 0.002(2)
C7 0.017(3) 0.023(3) 0.023(3) -0.007(2) -0.001(2) -0.007(2)
C8 0.025(3) 0.030(4) 0.025(3) -0.010(3) 0.007(2) -0.004(3)
C9 0.030(3) 0.033(4) 0.024(3) 0.002(3) -0.004(3) 0.000(3)
C10 0.026(3) 0.020(3) 0.035(4) -0.001(3) -0.009(3) 0.000(3)
C11 0.024(3) 0.030(4) 0.026(3) -0.001(3) -0.002(3) -0.002(3)
C12 0.040(4) 0.025(4) 0.016(3) -0.005(2) 0.000(3) -0.003(3)
C13 0.048(4) 0.028(4) 0.037(4) -0.011(3) -0.002(3) -0.004(3)
C14 0.066(5) 0.035(4) 0.037(4) -0.017(3) 0.005(4) 0.010(4)
C15 0.033(4) 0.053(5) 0.039(4) -0.007(3) 0.008(3) 0.017(3)
C16 0.027(3) 0.033(4) 0.034(4) -0.010(3) 0.003(3) 0.001(3)
C17 0.021(3) 0.034(4) 0.014(3) 0.001(2) 0.003(2) -0.006(2)
C18 0.030(3) 0.022(3) 0.025(3) -0.001(3) 0.000(3) -0.003(3)
C19 0.050(4) 0.026(4) 0.034(4) -0.002(3) -0.009(3) -0.009(3)
C20 0.023(4) 0.045(5) 0.044(4) 0.008(3) -0.014(3) -0.019(3)
C21 0.018(3) 0.047(4) 0.039(4) 0.008(3) -0.005(3) -0.009(3)
C22 0.025(3) 0.035(4) 0.020(3) 0.002(3) -0.002(2) -0.001(3)
C23 0.022(3) 0.029(4) 0.020(3) -0.003(2) 0.001(2) -0.002(3)
C24 0.019(3) 0.032(4) 0.032(3) -0.001(3) 0.000(3) -0.005(3)
C25 0.030(3) 0.026(3) 0.023(3) -0.003(3) 0.006(3) 0.005(3)
C26 0.028(3) 0.036(4) 0.021(3) -0.001(3) -0.008(2) -0.009(3)
C27 0.029(3) 0.031(4) 0.032(3) 0.004(3) 0.001(3) -0.010(3)
C28 0.022(3) 0.040(4) 0.022(3) -0.001(3) 0.006(2) 0.000(3)
C29 0.032(4) 0.048(4) 0.036(4) 0.004(3) 0.003(3) -0.016(3)
C30 0.027(3) 0.065(5) 0.042(4) -0.004(4) -0.006(3) -0.020(3)
C31 0.024(3) 0.061(5) 0.028(3) 0.000(3) -0.006(3) -0.008(3)
C32 0.016(3) 0.046(4) 0.024(3) -0.004(3) -0.003(2) -0.004(3)
C33 0.030(3) 0.032(4) 0.027(3) 0.010(3) 0.007(3) 0.003(3)
C34 0.024(3) 0.034(4) 0.061(4) 0.013(3) 0.005(3) 0.001(3)
C35 0.030(3) 0.030(4) 0.096(6) -0.012(4) 0.018(4) -0.001(3)
C36 0.041(4) 0.047(5) 0.069(5) 0.002(4) 0.001(4) -0.011(4)
C37 0.088(7) 0.048(6) 0.099(7) -0.014(5) -0.009(6) 0.002(5)
C38 0.130(9) 0.162(11) 0.076(7) 0.026(7) -0.034(6) -0.102(8)
F1 0.059(3) 0.043(3) 0.054(2) 0.0084(19) 0.004(2) -0.0075(19)
F2 0.036(2) 0.094(3) 0.052(3) 0.008(2) -0.0017(19) -0.024(2)
F3 0.081(3) 0.055(3) 0.059(3) -0.002(2) 0.028(2) 0.014(2)
F4 0.061(3) 0.108(4) 0.049(3) -0.025(2) 0.016(2) 0.001(3)
F5 0.025(2) 0.154(5) 0.059(3) 0.022(3) -0.010(2) -0.010(3)
F6 0.088(3) 0.077(3) 0.075(3) 0.050(3) 0.023(3) 0.015(3)
F7 0.061(2) 0.046(2) 0.0229(18) -0.0036(17) 0.0099(16) 0.013(2)
F8 0.045(2) 0.028(2) 0.036(2) 0.0045(16) -0.0071(16) 0.0055(17)
F9 0.053(2) 0.033(2) 0.073(3) -0.007(2) -0.016(2) -0.0146(19)
F10 0.020(2) 0.075(3) 0.078(3) -0.003(2) 0.0052(19) -0.0071(19)
Ir1 0.01824(11) 0.02439(12) 0.01758(11) -0.00276(11) 0.00051(7) -0.00119(11)
N1 0.023(3) 0.027(3) 0.021(2) -0.003(2) 0.001(2) -0.003(2)
N2 0.021(3) 0.030(3) 0.017(2) -0.003(2) 0.0032(19) -0.004(2)
N3 0.016(2) 0.032(3) 0.019(2) 0.001(2) 0.0023(19) -0.001(2)
N4 0.017(2) 0.029(3) 0.021(2) -0.003(2) -0.0023(19) 0.002(2)
P1 0.0252(8) 0.0465(11) 0.0316(9) 0.0044(8) 0.0034(7) 0.0004(8)
C39A 0.093(9) 0.053(6) 0.057(6) 0.013(6) 0.019(9) 0.021(7)
Cl1A 0.066(3) 0.102(7) 0.089(4) 0.025(5) -0.026(3) 0.003(3)
Cl2A 0.102(4) 0.079(4) 0.094(4) -0.001(3) 0.050(3) 0.018(3)
C39Z 0.079(12) 0.061(11) 0.065(10) 0.011(10) 0.019(12) 0.003(11)
Cl1Z 0.091(8) 0.065(9) 0.071(8) 0.022(7) 0.000(6) -0.006(5)
Cl2Z 0.068(7) 0.098(10) 0.082(6) 0.010(6) 0.026(5) -0.003(6)

loop_
_atom_type_symbol
_atom_type_description
_atom_type_scat_dispersion_real
_atom_type_scat_dispersion_imag
_atom_type_scat_source
C C 0.0033 0.0016 'International Tables Vol C Tables 4.2.6.8 and 6.1.1.4'
H H 0.0000 0.0000 'International Tables Vol C Tables 4.2.6.8 and 6.1.1.4'
B B 0.0013 0.0007 'International Tables Vol C Tables 4.2.6.8 and 6.1.1.4'
Cl Cl 0.1484 0.1585 'International Tables Vol C Tables 4.2.6.8 and 6.1.1.4'
F F 0.0171 0.0103 'International Tables Vol C Tables 4.2.6.8 and 6.1.1.4'
P P 0.1023 0.0942 'International Tables Vol C Tables 4.2.6.8 and 6.1.1.4'
N N 0.0061 0.0033 'International Tables Vol C Tables 4.2.6.8 and 6.1.1.4'
Ir Ir -1.4442 7.9887 'International Tables Vol C Tables 4.2.6.8 and 6.1.1.4'

loop_
_geom_angle_atom_site_label_1
_geom_angle_atom_site_label_2
_geom_angle_atom_site_label_3
_geom_angle
C34 B1 C33 59.1(4)
C34 B1 B5 59.3(4)
C33 B1 B5 106.1(5)
C34 B1 B6 106.2(6)
C33 B1 B6 104.8(5)
B5 B1 B6 60.2(5)
C34 B1 B2 106.0(5)
C33 B1 B2 58.2(4)
B5 B1 B2 107.5(6)
B6 B1 B2 59.3(4)
C34 B1 H1A 122.8
C33 B1 H1A 123.8
B5 B1 H1A 121.8
B6 B1 H1A 122.9
B2 B1 H1A 122.6
C33 B2 B6 105.8(6)
C33 B2 B7 104.8(6)
B6 B2 B7 61.3(5)
C33 B2 B1 58.7(4)
B6 B2 B1 60.0(4)
B7 B2 B1 108.2(6)
C33 B2 B3 58.5(4)
B6 B2 B3 108.8(6)
B7 B2 B3 59.4(5)
B1 B2 B3 107.3(6)
C33 B2 H2A 124.6
B6 B2 H2A 121.2
B7 B2 H2A 122.1
B1 B2 H2A 121.8
B3 B2 H2A 121.9
C33 B3 B8 105.0(5)
C33 B3 B4 59.7(4)
B8 B3 B4 59.3(4)
C33 B3 B7 104.1(5)
B8 B3 B7 60.1(5)
B4 B3 B7 107.3(6)
C33 B3 B2 57.6(4)
B8 B3 B2 107.2(5)
B4 B3 B2 107.2(5)
B7 B3 B2 59.4(4)
C33 B3 H3A 124.6
B8 B3 H3A 122.5
B4 B3 H3A 121.7
B7 B3 H3A 122.8
B2 B3 H3A 122.5
C34 B4 C33 58.1(4)
C34 B4 B8 105.9(5)
C33 B4 B8 104.4(6)
C34 B4 B9 59.3(4)
C33 B4 B9 105.8(5)
B8 B4 B9 60.7(4)
C34 B4 B3 106.1(6)
C33 B4 B3 58.6(4)
B8 B4 B3 59.6(5)
B9 B4 B3 109.0(6)
C34 B4 H4A 123.4
C33 B4 H4A 124.4
B8 B4 H4A 123.0
B9 B4 H4A 121.2
B3 B4 H4A 121.7
C34 B5 B10 105.7(6)
C34 B5 B1 58.7(4)
B10 B5 B1 108.9(6)
C34 B5 B6 105.8(5)
B10 B5 B6 61.0(6)
B1 B5 B6 60.2(5)
C34 B5 B9 58.8(4)
B10 B5 B9 60.1(5)
B1 B5 B9 107.9(5)
B6 B5 B9 109.0(6)
C34 B5 H5A 124.3
B10 B5 H5A 121.6
B1 B5 H5A 121.5
B6 B5 H5A 121.4
B9 B5 H5A 121.4
B2 B6 B5 108.1(6)
B2 B6 B1 60.7(4)
B5 B6 B1 59.6(5)
B2 B6 B10 107.7(6)
B5 B6 B10 58.7(5)
B1 B6 B10 106.5(6)
B2 B6 B7 59.9(5)
B5 B6 B7 106.8(7)
B1 B6 B7 107.6(5)
B10 B6 B7 59.7(5)
B2 B6 H6A 121.2
B5 B6 H6A 122.5
B1 B6 H6A 122.0
B10 B6 H6A 122.7
B7 B6 H6A 122.1
B8 B7 B3 59.0(5)
B8 B7 B2 107.6(6)
B3 B7 B2 61.1(4)
B8 B7 B10 60.8(5)
B3 B7 B10 107.9(7)
B2 B7 B10 106.7(6)
B8 B7 B6 108.2(7)
B3 B7 B6 108.1(6)
B2 B7 B6 58.8(5)
B10 B7 B6 59.6(5)
B8 B7 H7A 121.7
B3 B7 H7A 121.5
B2 B7 H7A 122.3
B10 B7 H7A 122.0
B6 B7 H7A 122.0
B4 B8 B3 61.1(4)
B4 B8 B7 109.3(6)
B3 B8 B7 60.8(5)
B4 B8 B9 60.2(4)
B3 B8 B9 109.7(5)
B7 B8 B9 108.8(6)
B4 B8 B10 107.6(6)
B3 B8 B10 108.8(6)
B7 B8 B10 60.1(5)
B9 B8 B10 59.5(5)
B4 B8 H8A 121.3
B3 B8 H8A 120.4
B7 B8 H8A 120.9
B9 B8 H8A 121.3
B10 B8 H8A 122.2
C34 B9 B4 59.4(4)
C34 B9 B8 104.7(5)
B4 B9 B8 59.1(4)
C34 B9 B10 104.2(6)
B4 B9 B10 108.0(6)
B8 B9 B10 61.1(5)
C34 B9 B5 58.4(4)
B4 B9 B5 107.6(6)
B8 B9 B5 107.3(7)
B10 B9 B5 58.6(5)
C34 B9 H9A 124.6
B4 B9 H9A 121.5
B8 B9 H9A 122.4
B10 B9 H9A 122.5
B5 B9 H9A 122.4
B5 B10 B9 61.2(5)
B5 B10 B6 60.2(5)
B9 B10 B6 109.2(6)
B5 B10 B7 108.7(6)
B9 B10 B7 107.8(6)
B6 B10 B7 60.7(5)
B5 B10 B8 108.0(6)
B9 B10 B8 59.4(5)
B6 B10 B8 107.6(6)
B7 B10 B8 59.0(5)
B5 B10 H10A 121.0
B9 B10 H10A 121.2
B6 B10 H10A 121.2
B7 B10 H10A 121.8
B8 B10 H10A 122.7
N1 C1 C2 120.5(5)
N1 C1 C7 113.2(5)
C2 C1 C7 126.2(5)
C3 C2 C1 119.5(6)
C3 C2 H2 120.2
C1 C2 H2 120.2
C2 C3 C4 120.0(6)
C2 C3 H3 120.0
C4 C3 H3 120.0
C5 C4 C3 117.9(6)
C5 C4 H4 121.0
C3 C4 H4 121.0
N1 C5 C4 123.7(6)
N1 C5 H5 118.1
C4 C5 H5 118.1
C11 C6 C7 118.9(5)
C11 C6 Ir1 127.3(4)
C7 C6 Ir1 113.8(4)
C8 C7 C6 117.8(5)
C8 C7 C1 126.5(5)
C6 C7 C1 115.7(5)
F7 C8 C9 117.9(5)
F7 C8 C7 118.9(5)
C9 C8 C7 123.2(5)
C10 C9 C8 116.3(5)
C10 C9 H9 121.8
C8 C9 H9 121.8
C9 C10 F8 117.4(5)
C9 C10 C11 124.3(5)
F8 C10 C11 118.2(5)
C10 C11 C6 119.3(5)
C10 C11 H11 120.3
C6 C11 H11 120.3
N2 C12 C13 119.1(5)
N2 C12 C18 113.7(5)
C13 C12 C18 127.2(6)
C14 C13 C12 120.5(6)
C14 C13 H13 119.8
C12 C13 H13 119.8
C15 C14 C13 119.8(6)
C15 C14 H14 120.1
C13 C14 H14 120.1
C14 C15 C16 119.4(6)
C14 C15 H15 120.3
C16 C15 H15 120.3
N2 C16 C15 122.0(6)
N2 C16 H16 119.0
C15 C16 H16 119.0
C22 C17 C18 118.8(5)
C22 C17 Ir1 127.3(4)
C18 C17 Ir1 113.8(4)
C19 C18 C17 117.7(5)
C19 C18 C12 126.5(5)
C17 C18 C12 115.8(5)
F9 C19 C20 117.2(6)
F9 C19 C18 119.2(6)
C20 C19 C18 123.6(6)
C21 C20 C19 116.2(6)
C21 C20 H20 121.9
C19 C20 H20 121.9
C20 C21 F10 117.2(5)
C20 C21 C22 124.4(6)
F10 C21 C22 118.4(6)
C21 C22 C17 119.2(6)
C21 C22 H22 120.4
C17 C22 H22 120.4
N3 C23 C24 121.9(5)
N3 C23 C28 115.4(5)
C24 C23 C28 122.8(5)
C23 C24 C25 120.2(5)
C23 C24 H24 119.9
C25 C24 H24 119.9
C26 C25 C24 117.2(5)
C26 C25 C33 121.9(5)
C24 C25 C33 120.8(5)
C27 C26 C25 120.0(5)
C27 C26 H26 120.0
C25 C26 H26 120.0
N3 C27 C26 122.8(5)
N3 C27 H27 118.6
C26 C27 H27 118.6
N4 C28 C29 121.1(5)
N4 C28 C23 115.5(5)
C29 C28 C23 123.5(5)
C28 C29 C30 119.7(6)
C28 C29 H29 120.1
C30 C29 H29 120.1
C31 C30 C29 118.5(6)
C31 C30 H30 120.8
C29 C30 H30 120.8
C32 C31 C30 119.3(5)
C32 C31 H31 120.4
C30 C31 H31 120.4
N4 C32 C31 122.8(6)
N4 C32 H32 118.6
C31 C32 H32 118.6
C25 C33 C34 119.6(5)
C25 C33 B2 120.3(5)
C34 C33 B2 110.9(5)
C25 C33 B1 118.4(5)
C34 C33 B1 60.3(4)
B2 C33 B1 63.1(4)
C25 C33 B3 119.0(5)
C34 C33 B3 110.6(5)
B2 C33 B3 63.9(4)
B1 C33 B3 115.3(5)
C25 C33 B4 117.4(5)
C34 C33 B4 60.5(4)
B2 C33 B4 113.8(5)
B1 C33 B4 112.4(5)
B3 C33 B4 61.7(4)
C35 C34 C33 117.7(5)
C35 C34 B1 114.5(5)
C33 C34 B1 60.6(4)
C35 C34 B5 121.2(6)
C33 C34 B5 109.4(5)
B1 C34 B5 62.0(4)
C35 C34 B9 123.8(6)
C33 C34 B9 109.9(5)
B1 C34 B9 113.8(6)
B5 C34 B9 62.8(5)
C35 C34 B4 119.6(6)
C33 C34 B4 61.3(4)
B1 C34 B4 113.2(5)
B5 C34 B4 112.7(5)
B9 C34 B4 61.3(4)
C34 C35 C36 118.4(5)
C34 C35 H35A 107.7
C36 C35 H35A 107.7
C34 C35 H35B 107.7
C36 C35 H35B 107.7
H35A C35 H35B 107.1
C37 C36 C35 110.6(6)
C37 C36 C38 107.7(8)
C35 C36 C38 111.9(7)
C37 C36 H36 108.9
C35 C36 H36 108.9
C38 C36 H36 108.9
C36 C37 H37A 109.5
C36 C37 H37B 109.5
H37A C37 H37B 109.5
C36 C37 H37C 109.5
H37A C37 H37C 109.5
H37B C37 H37C 109.5
C36 C38 H38A 109.5
C36 C38 H38B 109.5
H38A C38 H38B 109.5
C36 C38 H38C 109.5
H38A C38 H38C 109.5
H38B C38 H38C 109.5
C6 Ir1 C17 86.7(2)
C6 Ir1 N1 81.24(19)
C17 Ir1 N1 92.2(2)
C6 Ir1 N2 94.02(19)
C17 Ir1 N2 80.5(2)
N1 Ir1 N2 171.57(17)
C6 Ir1 N3 171.81(19)
C17 Ir1 N3 101.11(18)
N1 Ir1 N3 96.02(17)
N2 Ir1 N3 89.60(17)
C6 Ir1 N4 95.73(18)
C17 Ir1 N4 175.98(18)
N1 Ir1 N4 91.32(17)
N2 Ir1 N4 96.11(17)
N3 Ir1 N4 76.56(16)
C5 N1 C1 118.3(5)
C5 N1 Ir1 125.4(4)
C1 N1 Ir1 115.9(3)
C16 N2 C12 119.2(5)
C16 N2 Ir1 124.9(4)
C12 N2 Ir1 115.9(4)
C27 N3 C23 117.9(5)
C27 N3 Ir1 125.5(4)
C23 N3 Ir1 116.5(3)
C32 N4 C28 118.6(5)
C32 N4 Ir1 125.4(4)
C28 N4 Ir1 115.8(3)
F6 P1 F5 91.7(3)
F6 P1 F2 90.1(2)
F5 P1 F2 177.9(3)
F6 P1 F3 90.6(2)
F5 P1 F3 90.3(2)
F2 P1 F3 90.7(2)
F6 P1 F1 178.4(3)
F5 P1 F1 89.6(2)
F2 P1 F1 88.6(2)
F3 P1 F1 88.4(2)
F6 P1 F4 90.3(3)
F5 P1 F4 89.8(2)
F2 P1 F4 89.3(2)
F3 P1 F4 179.1(3)
F1 P1 F4 90.7(2)
Cl1A C39A Cl2A 113.4(7)
Cl1A C39A H39A 108.9
Cl2A C39A H39A 108.9
Cl1A C39A H39B 108.9
Cl2A C39A H39B 108.9
H39A C39A H39B 107.7
Cl1Z C39Z Cl2Z 110.3(13)
Cl1Z C39Z H39C 109.6
Cl2Z C39Z H39C 109.6
Cl1Z C39Z H39D 109.6
Cl2Z C39Z H39D 109.6
H39C C39Z H39D 108.1
Cl2B C39B Cl1B 109.2(14)
Cl2B C39B H39E 109.8
Cl1B C39B H39E 109.8
Cl2B C39B H39F 109.8
Cl1B C39B H39F 109.8
H39E C39B H39F 108.3
Cl2Y C39Y Cl1Y 112.5(11)
Cl2Y C39Y H39G 109.1
Cl1Y C39Y H39G 109.1
Cl2Y C39Y H39H 109.1
Cl1Y C39Y H39H 109.1
H39G C39Y H39H 107.8
Cl2D C39D Cl1D 109.8(14)
Cl2D C39D H39I 109.7
Cl1D C39D H39I 109.7
Cl2D C39D H39J 109.7
Cl1D C39D H39J 109.7
H39I C39D H39J 108.2
Cl2W C39W Cl1W 106.8(12)
Cl2W C39W H39K 110.4
Cl1W C39W H39K 110.4
Cl2W C39W H39L 110.4
Cl1W C39W H39L 110.4
H39K C39W H39L 108.6

loop_
_geom_bond_atom_site_label_1
_geom_bond_atom_site_label_2
_geom_bond_distance
B1 C34 1.706(10)
B1 C33 1.710(9)
B1 B5 1.762(10)
B1 B6 1.774(11)
B1 B2 1.786(10)
B1 H1A 1.1200
B2 C33 1.703(9)
B2 B6 1.760(11)
B2 B7 1.781(12)
B2 B3 1.811(11)
B2 H2A 1.1200
B3 C33 1.719(9)
B3 B8 1.748(11)
B3 B4 1.773(11)
B3 B7 1.781(10)
B3 H3A 1.1200
B4 C34 1.727(9)
B4 C33 1.740(9)
B4 B8 1.741(11)
B4 B9 1.761(10)
B4 H4A 1.1200
B5 C34 1.716(10)
B5 B10 1.746(12)
B5 B6 1.773(13)
B5 B9 1.793(12)
B5 H5A 1.1200
B6 B10 1.787(13)
B6 B7 1.806(12)
B6 H6A 1.1200
B7 B8 1.769(14)
B7 B10 1.789(13)
B7 H7A 1.1200
B8 B9 1.771(11)
B8 B10 1.801(11)
B8 H8A 1.1200
B9 C34 1.725(9)
B9 B10 1.773(14)
B9 H9A 1.1200
B10 H10A 1.1200
C1 N1 1.383(7)
C1 C2 1.390(7)
C1 C7 1.471(7)
C2 C3 1.376(8)
C2 H2 0.9500
C3 C4 1.389(8)
C3 H3 0.9500
C4 C5 1.374(8)
C4 H4 0.9500
C5 N1 1.337(7)
C5 H5 0.9500
C6 C11 1.387(7)
C6 C7 1.434(7)
C6 Ir1 2.007(5)
C7 C8 1.394(7)
C8 F7 1.362(6)
C8 C9 1.390(8)
C9 C10 1.357(8)
C9 H9 0.9500
C10 F8 1.363(6)
C10 C11 1.381(7)
C11 H11 0.9500
C12 N2 1.370(7)
C12 C13 1.401(8)
C12 C18 1.463(8)
C13 C14 1.360(9)
C13 H13 0.9500
C14 C15 1.351(9)
C14 H14 0.9500
C15 C16 1.381(8)
C15 H15 0.9500
C16 N2 1.341(7)
C16 H16 0.9500
C17 C22 1.396(7)
C17 C18 1.421(8)
C17 Ir1 2.019(5)
C18 C19 1.398(8)
C19 F9 1.373(7)
C19 C20 1.375(8)
C20 C21 1.361(9)
C20 H20 0.9500
C21 F10 1.366(6)
C21 C22 1.372(8)
C22 H22 0.9500
C23 N3 1.352(7)
C23 C24 1.382(7)
C23 C28 1.486(7)
C24 C25 1.389(7)
C24 H24 0.9500
C25 C26 1.383(7)
C25 C33 1.513(7)
C26 C27 1.378(7)
C26 H26 0.9500
C27 N3 1.339(6)
C27 H27 0.9500
C28 N4 1.361(7)
C28 C29 1.382(8)
C29 C30 1.390(8)
C29 H29 0.9500
C30 C31 1.384(8)
C30 H30 0.9500
C31 C32 1.369(8)
C31 H31 0.9500
C32 N4 1.340(6)
C32 H32 0.9500
C33 C34 1.685(8)
C34 C35 1.529(9)
C35 C36 1.535(9)
C35 H35A 0.9900
C35 H35B 0.9900
C36 C37 1.498(10)
C36 C38 1.539(11)
C36 H36 1.0000
C37 H37A 0.9800
C37 H37B 0.9800
C37 H37C 0.9800
C38 H38A 0.9800
C38 H38B 0.9800
C38 H38C 0.9800
F1 P1 1.592(4)
F2 P1 1.586(4)
F3 P1 1.591(4)
F4 P1 1.593(4)
F5 P1 1.581(4)
F6 P1 1.580(4)
Ir1 N1 2.047(4)
Ir1 N2 2.054(4)
Ir1 N3 2.138(4)
Ir1 N4 2.144(4)
C39A Cl1A 1.725(10)
C39A Cl2A 1.754(10)
C39A H39A 0.9900
C39A H39B 0.9900
C39Z Cl1Z 1.738(15)
C39Z Cl2Z 1.757(15)
C39Z H39C 0.9900
C39Z H39D 0.9900
C39B Cl2B 1.748(17)
C39B Cl1B 1.753(16)
C39B H39E 0.9900
C39B H39F 0.9900
C39Y Cl2Y 1.751(16)
C39Y Cl1Y 1.754(13)
C39Y H39G 0.9900
C39Y H39H 0.9900
C39D Cl2D 1.753(16)
C39D Cl1D 1.754(16)
C39D H39I 0.9900
C39D H39J 0.9900
C39W Cl2W 1.750(16)
C39W Cl1W 1.756(14)
C39W H39K 0.9900
C39W H39L 0.9900
